data_4105320
loop_
_publ_author_name
'Matthias Scheibitz'
'Haiyan Li'
'Jan Schnorr'
'Alejandro S\'anchez Perucha'
'Michael Bolte'
'Hans-Wolfram Lerner'
'Frieder J\"akle'
'Matthias Wagner'

_publ_section_title
;
 Ferrocenylhydridoborates: Synthesis, Structural Characterization, and
 Application to the Preparation of Ferrocenylborane Polymers
;
_journal_name_full 'Journal of the American Chemical Society'
_journal_page_first 16319
_journal_page_last 16329
_journal_paper_doi 10.1021/ja906575s
_journal_volume 131
_journal_year 2009
_chemical_formula_sum 'C28 H25 B Fe2'
_chemical_formula_weight 483.99
_chemical_name_systematic ?
_space_group_IT_number 14
_symmetry_cell_setting monoclinic
_symmetry_space_group_name_Hall '-P 2ybc'
_symmetry_space_group_name_H-M 'P 1 21/c 1'
_atom_sites_solution_hydrogens geom
_atom_sites_solution_primary direct
_atom_sites_solution_secondary difmap
_audit_creation_method SHELXL-97
_cell_angle_alpha 90.00
_cell_angle_beta 96.613(6)
_cell_angle_gamma 90.00
_cell_formula_units_Z 4
_cell_length_a 7.6750(6)
_cell_length_b 10.6775(6)
_cell_length_c 27.069(2)
_cell_measurement_reflns_used 18424
_cell_measurement_temperature 173(2)
_cell_measurement_theta_max 25.7
_cell_measurement_theta_min 2.1
_cell_volume 2203.5(3)
_computing_cell_refinement 'X-Area (Stoe & Cie, 2001)'
_computing_data_collection 'X-Area (Stoe & Cie, 2001)'
_computing_data_reduction 'X-Area (Stoe & Cie, 2001)'
_computing_molecular_graphics 'XP in SHELXTL-Plus (Sheldrick, 1991)'
_computing_structure_refinement 'SHELXL-97 (Sheldrick, 1997)'
_computing_structure_solution 'SHELXS-97 (Sheldrick, 1990)'
_diffrn_ambient_temperature 173(2)
_diffrn_measured_fraction_theta_full 0.999
_diffrn_measured_fraction_theta_max 0.988
_diffrn_measurement_device_type 'STOE IPDS II two-circle-diffractometer'
_diffrn_measurement_method \w
_diffrn_radiation_monochromator graphite
_diffrn_radiation_source 'fine-focus sealed tube'
_diffrn_radiation_type MoK\a
_diffrn_radiation_wavelength 0.71073
_diffrn_reflns_av_R_equivalents 0.0609
_diffrn_reflns_av_sigmaI/netI 0.0361
_diffrn_reflns_limit_h_max 9
_diffrn_reflns_limit_h_min -9
_diffrn_reflns_limit_k_max 12
_diffrn_reflns_limit_k_min -12
_diffrn_reflns_limit_l_max 32
_diffrn_reflns_limit_l_min -32
_diffrn_reflns_number 22467
_diffrn_reflns_theta_full 25.00
_diffrn_reflns_theta_max 25.49
_diffrn_reflns_theta_min 2.05
_diffrn_standards_number 0
_exptl_absorpt_coefficient_mu 1.330
_exptl_absorpt_correction_T_max 0.8461
_exptl_absorpt_correction_T_min 0.7072
_exptl_absorpt_correction_type multi-scan
_exptl_absorpt_process_details 'MULABS (Spek, 2003; Blessing, 1995)'
_exptl_crystal_colour red
_exptl_crystal_density_diffrn 1.459
_exptl_crystal_description block
_exptl_crystal_F_000 1000
_exptl_crystal_size_max 0.28
_exptl_crystal_size_mid 0.16
_exptl_crystal_size_min 0.13
_refine_diff_density_max 0.571
_refine_diff_density_min -0.371
_refine_diff_density_rms 0.058
_refine_ls_extinction_method none
_refine_ls_goodness_of_fit_ref 1.125
_refine_ls_hydrogen_treatment mixed
_refine_ls_matrix_type full
_refine_ls_number_parameters 299
_refine_ls_number_reflns 4052
_refine_ls_number_restraints 0
_refine_ls_restrained_S_all 1.125
_refine_ls_R_factor_all 0.0643
_refine_ls_R_factor_gt 0.0495
_refine_ls_shift/su_max 0.001
_refine_ls_shift/su_mean 0.000
_refine_ls_structure_factor_coef Fsqd
_refine_ls_weighting_details 'calc w=1/[\s^2^(Fo^2^)+(0.0524P)^2^+2.0133P] where P=(Fo^2^+2Fc^2^)/3'
_refine_ls_weighting_scheme calc
_refine_ls_wR_factor_gt 0.1203
_refine_ls_wR_factor_ref 0.1259
_reflns_number_gt 3291
_reflns_number_total 4052
_reflns_threshold_expression >2sigma(I)
_cod_data_source_file ja906575s_si_008.cif
_cod_data_source_block wa608
_cod_original_sg_symbol_H-M 'P 21/c'
_cod_database_code 4105320

loop_
_symmetry_equiv_pos_as_xyz
'x, y, z'
'-x, y+1/2, -z+1/2'
'-x, -y, -z'
'x, -y-1/2, z-1/2'

loop_
_atom_site_label
_atom_site_type_symbol
_atom_site_fract_x
_atom_site_fract_y
_atom_site_fract_z
_atom_site_U_iso_or_equiv
_atom_site_adp_type
_atom_site_occupancy
_atom_site_symmetry_multiplicity
_atom_site_calc_flag
_atom_site_refinement_flags
_atom_site_disorder_assembly
_atom_site_disorder_group
Fe1 Fe 0.64522(8) 0.69457(6) 0.57086(2) 0.05324(19) Uani 1 1 d . A .
Fe2 Fe 0.76611(7) 0.48071(5) 0.754478(18) 0.04322(17) Uani 1 1 d . A .
B1 B 0.6056(7) 0.4935(5) 0.64599(17) 0.0554(12) Uani 1 1 d . . .
C1 C 0.4970(13) 0.3742(8) 0.6272(2) 0.050(2) Uani 0.74(2) 1 d P A 1
H1 H 0.5602 0.3017 0.6193 0.060 Uiso 0.74(2) 1 calc PR A 1
C2 C 0.3214(13) 0.3680(8) 0.6215(2) 0.051(2) Uani 0.74(2) 1 d P A 1
H2 H 0.2584 0.4377 0.6321 0.061 Uiso 0.74(2) 1 calc PR A 1
C1' C 0.411(3) 0.431(3) 0.6311(6) 0.054(7) Uani 0.26(2) 1 d P A 2
H1' H 0.3074 0.4744 0.6371 0.065 Uiso 0.26(2) 1 calc PR A 2
C2' C 0.401(3) 0.317(2) 0.6102(6) 0.045(7) Uani 0.26(2) 1 d P A 2
H2' H 0.5032 0.2739 0.6024 0.054 Uiso 0.26(2) 1 calc PR A 2
C3 C 0.2186(6) 0.2586(4) 0.59962(15) 0.0582(11) Uani 1 1 d . . .
C4 C 0.2797(6) 0.1423(5) 0.58770(17) 0.0658(12) Uani 1 1 d . A .
H4 H 0.4021 0.1259 0.5927 0.079 Uiso 1 1 calc R . .
C5 C 0.1676(8) 0.0505(5) 0.56888(19) 0.0774(14) Uani 1 1 d . . .
H5 H 0.2115 -0.0291 0.5606 0.093 Uiso 1 1 calc R A .
C6 C -0.0079(9) 0.0741(7) 0.5621(2) 0.100(2) Uani 1 1 d . A .
H6 H -0.0867 0.0109 0.5487 0.120 Uiso 1 1 calc R . .
C7 C -0.0722(7) 0.1884(7) 0.5746(2) 0.0948(19) Uani 1 1 d . . .
H7 H -0.1950 0.2033 0.5709 0.114 Uiso 1 1 calc R A .
C8 C 0.0429(7) 0.2814(5) 0.59249(18) 0.0744(14) Uani 1 1 d . A .
H8 H -0.0007 0.3617 0.5999 0.089 Uiso 1 1 calc R . .
C11 C 0.7299(6) 0.5363(4) 0.60795(14) 0.0530(10) Uani 1 1 d . A .
C12 C 0.8650(6) 0.6301(4) 0.61232(17) 0.0604(11) Uani 1 1 d . . .
H12 H 0.9184 0.6652 0.6426 0.072 Uiso 1 1 calc R A .
C13 C 0.9056(6) 0.6618(6) 0.5640(2) 0.0763(14) Uani 1 1 d . A .
H13 H 0.9902 0.7217 0.5565 0.092 Uiso 1 1 calc R . .
C14 C 0.7982(7) 0.5888(5) 0.52905(17) 0.0701(13) Uani 1 1 d . . .
H14 H 0.7975 0.5915 0.4939 0.084 Uiso 1 1 calc R A .
C15 C 0.6939(6) 0.5125(4) 0.55514(16) 0.0610(11) Uani 1 1 d . A .
H15 H 0.6110 0.4534 0.5404 0.073 Uiso 1 1 calc R . .
C21 C 0.4365(10) 0.7612(7) 0.6014(3) 0.111(3) Uani 1 1 d . . .
H21 H 0.3933 0.7294 0.6305 0.133 Uiso 1 1 calc R A .
C22 C 0.5743(10) 0.8590(7) 0.5982(3) 0.127(3) Uani 1 1 d . A .
H22 H 0.6425 0.9029 0.6242 0.152 Uiso 1 1 calc R . .
C23 C 0.5759(9) 0.8686(6) 0.5462(3) 0.0938(19) Uani 1 1 d . . .
H23 H 0.6466 0.9264 0.5308 0.113 Uiso 1 1 calc R A .
C24 C 0.4704(9) 0.7899(7) 0.5222(3) 0.0942(18) Uani 1 1 d . A .
H24 H 0.4569 0.7795 0.4871 0.113 Uiso 1 1 calc R . .
C25 C 0.3862(7) 0.7277(6) 0.5524(2) 0.0878(17) Uani 1 1 d . A .
H25 H 0.2998 0.6662 0.5423 0.105 Uiso 1 1 calc R . .
C31 C 0.5941(5) 0.5520(4) 0.69802(14) 0.0500(9) Uani 1 1 d . A .
C32 C 0.7008(6) 0.6493(4) 0.72233(14) 0.0515(9) Uani 1 1 d . . .
H32 H 0.7768 0.7027 0.7066 0.062 Uiso 1 1 calc R A .
C33 C 0.6752(6) 0.6536(4) 0.77323(15) 0.0607(11) Uani 1 1 d . A .
H33 H 0.7307 0.7095 0.7974 0.073 Uiso 1 1 calc R . .
C34 C 0.5522(6) 0.5595(5) 0.78161(16) 0.0596(11) Uani 1 1 d . . .
H34 H 0.5104 0.5419 0.8126 0.072 Uiso 1 1 calc R A .
C35 C 0.5014(6) 0.4958(4) 0.73634(15) 0.0576(11) Uani 1 1 d . A .
H35 H 0.4208 0.4281 0.7318 0.069 Uiso 1 1 calc R . .
C41 C 0.9016(7) 0.3361(5) 0.72760(19) 0.0736(14) Uani 1 1 d . . .
H41 H 0.8814 0.3017 0.6951 0.088 Uiso 1 1 calc R A .
C42 C 1.0156(6) 0.4362(6) 0.7427(2) 0.0773(15) Uani 1 1 d . A .
H42 H 1.0855 0.4812 0.7220 0.093 Uiso 1 1 calc R . .
C43 C 1.0081(6) 0.4578(5) 0.7936(2) 0.0746(14) Uani 1 1 d . . .
H43 H 1.0724 0.5196 0.8133 0.089 Uiso 1 1 calc R A .
C44 C 0.8889(6) 0.3723(5) 0.81016(17) 0.0644(12) Uani 1 1 d . A .
H44 H 0.8581 0.3668 0.8431 0.077 Uiso 1 1 calc R . .
C45 C 0.8225(6) 0.2960(4) 0.76982(19) 0.0653(12) Uani 1 1 d . A .
H45 H 0.7401 0.2300 0.7707 0.078 Uiso 1 1 calc R . .

loop_
_atom_site_aniso_label
_atom_site_aniso_U_11
_atom_site_aniso_U_22
_atom_site_aniso_U_33
_atom_site_aniso_U_23
_atom_site_aniso_U_13
_atom_site_aniso_U_12
Fe1 0.0525(3) 0.0551(4) 0.0532(3) 0.0074(3) 0.0106(3) 0.0014(3)
Fe2 0.0458(3) 0.0442(3) 0.0393(3) 0.0013(2) 0.0029(2) 0.0014(2)
B1 0.065(3) 0.057(3) 0.041(2) 0.002(2) -0.006(2) -0.006(2)
C1 0.054(5) 0.051(4) 0.047(3) -0.002(3) 0.008(3) 0.001(4)
C2 0.059(5) 0.048(4) 0.045(3) 0.001(3) 0.007(3) 0.006(4)
C1' 0.049(12) 0.070(17) 0.043(9) -0.010(9) 0.003(7) -0.001(12)
C2' 0.055(12) 0.046(12) 0.036(8) 0.002(8) 0.008(8) 0.013(10)
C3 0.073(3) 0.058(3) 0.042(2) 0.0088(19) -0.0031(19) -0.010(2)
C4 0.064(3) 0.077(3) 0.057(2) 0.014(2) 0.009(2) 0.003(2)
C5 0.094(4) 0.070(3) 0.071(3) -0.009(3) 0.019(3) 0.004(3)
C6 0.089(4) 0.105(5) 0.107(5) -0.041(4) 0.018(4) -0.044(4)
C7 0.054(3) 0.132(6) 0.096(4) -0.023(4) -0.001(3) -0.005(3)
C8 0.085(4) 0.077(3) 0.060(3) -0.004(2) 0.002(3) 0.015(3)
C11 0.064(2) 0.051(2) 0.043(2) -0.0027(17) 0.0003(18) 0.010(2)
C12 0.052(2) 0.069(3) 0.060(3) -0.007(2) 0.0047(19) 0.004(2)
C13 0.056(3) 0.093(4) 0.084(3) 0.007(3) 0.027(3) 0.003(3)
C14 0.074(3) 0.090(4) 0.049(2) 0.005(2) 0.020(2) 0.016(3)
C15 0.078(3) 0.057(3) 0.047(2) -0.002(2) 0.002(2) 0.011(2)
C21 0.132(6) 0.124(6) 0.090(4) 0.053(4) 0.069(4) 0.086(5)
C22 0.115(6) 0.102(5) 0.145(7) -0.075(5) -0.060(5) 0.066(5)
C23 0.103(5) 0.059(3) 0.122(5) 0.024(3) 0.022(4) 0.003(3)
C24 0.094(4) 0.099(5) 0.089(4) 0.023(4) 0.006(3) 0.021(4)
C25 0.065(3) 0.101(5) 0.099(4) 0.001(4) 0.014(3) 0.017(3)
C31 0.051(2) 0.053(2) 0.045(2) 0.0076(17) 0.0019(17) 0.0052(18)
C32 0.066(3) 0.046(2) 0.042(2) 0.0025(17) 0.0061(18) 0.0072(19)
C33 0.085(3) 0.055(3) 0.042(2) -0.0058(19) 0.005(2) 0.012(2)
C34 0.062(3) 0.071(3) 0.048(2) 0.005(2) 0.0156(19) 0.015(2)
C35 0.048(2) 0.069(3) 0.055(2) 0.008(2) 0.0046(18) 0.008(2)
C41 0.085(3) 0.073(3) 0.062(3) -0.003(2) 0.007(2) 0.032(3)
C42 0.048(2) 0.090(4) 0.096(4) 0.030(3) 0.017(2) 0.016(3)
C43 0.059(3) 0.074(3) 0.085(4) 0.013(3) -0.021(2) 0.001(2)
C44 0.069(3) 0.067(3) 0.056(2) 0.017(2) -0.001(2) 0.015(2)
C45 0.066(3) 0.044(2) 0.083(3) 0.006(2) -0.002(2) 0.010(2)

loop_
_atom_type_symbol
_atom_type_description
_atom_type_scat_dispersion_real
_atom_type_scat_dispersion_imag
_atom_type_scat_source
C C 0.0033 0.0016 'International Tables Vol C Tables 4.2.6.8 and 6.1.1.4'
H H 0.0000 0.0000 'International Tables Vol C Tables 4.2.6.8 and 6.1.1.4'
B B 0.0013 0.0007 'International Tables Vol C Tables 4.2.6.8 and 6.1.1.4'
Fe Fe 0.3463 0.8444 'International Tables Vol C Tables 4.2.6.8 and 6.1.1.4'

loop_
_geom_angle_atom_site_label_1
_geom_angle_atom_site_label_2
_geom_angle_atom_site_label_3
_geom_angle
C22 Fe1 C21 43.7(3)
C22 Fe1 C23 41.0(3)
C21 Fe1 C23 67.7(3)
C22 Fe1 C25 68.7(3)
C21 Fe1 C25 40.1(3)
C23 Fe1 C25 62.9(3)
C22 Fe1 C15 168.1(4)
C21 Fe1 C15 126.7(3)
C23 Fe1 C15 148.9(3)
C25 Fe1 C15 108.3(2)
C22 Fe1 C11 129.1(3)
C21 Fe1 C11 108.3(2)
C23 Fe1 C11 169.2(3)
C25 Fe1 C11 121.1(2)
C15 Fe1 C11 41.68(16)
C22 Fe1 C12 109.6(2)
C21 Fe1 C12 122.7(2)
C23 Fe1 C12 131.4(3)
C25 Fe1 C12 157.4(2)
C15 Fe1 C12 68.39(19)
C11 Fe1 C12 41.35(18)
C22 Fe1 C24 67.4(3)
C21 Fe1 C24 66.1(3)
C23 Fe1 C24 37.0(3)
C25 Fe1 C24 36.8(2)
C15 Fe1 C24 117.7(3)
C11 Fe1 C24 151.9(3)
C12 Fe1 C24 165.1(3)
C22 Fe1 C13 119.3(3)
C21 Fe1 C13 157.4(3)
C23 Fe1 C13 110.3(3)
C25 Fe1 C13 160.6(2)
C15 Fe1 C13 67.4(2)
C11 Fe1 C13 69.2(2)
C12 Fe1 C13 40.59(19)
C24 Fe1 C13 126.8(3)
C22 Fe1 C14 151.6(4)
C21 Fe1 C14 161.7(3)
C23 Fe1 C14 117.8(2)
C25 Fe1 C14 124.5(2)
C15 Fe1 C14 39.7(2)
C11 Fe1 C14 69.25(18)
C12 Fe1 C14 68.22(19)
C24 Fe1 C14 107.0(2)
C13 Fe1 C14 40.2(2)
C42 Fe2 C32 109.2(2)
C42 Fe2 C35 155.5(2)
C32 Fe2 C35 68.79(18)
C42 Fe2 C41 40.5(2)
C32 Fe2 C41 128.80(19)
C35 Fe2 C41 120.5(2)
C42 Fe2 C44 67.7(2)
C32 Fe2 C44 152.36(19)
C35 Fe2 C44 125.76(19)
C41 Fe2 C44 67.9(2)
C42 Fe2 C43 40.3(2)
C32 Fe2 C43 119.4(2)
C35 Fe2 C43 162.6(2)
C41 Fe2 C43 67.9(2)
C44 Fe2 C43 40.1(2)
C42 Fe2 C31 120.52(19)
C32 Fe2 C31 41.14(17)
C35 Fe2 C31 41.63(16)
C41 Fe2 C31 109.04(18)
C44 Fe2 C31 164.65(19)
C43 Fe2 C31 154.2(2)
C42 Fe2 C45 68.1(2)
C32 Fe2 C45 166.42(18)
C35 Fe2 C45 107.8(2)
C41 Fe2 C45 40.6(2)
C44 Fe2 C45 40.29(19)
C43 Fe2 C45 67.8(2)
C31 Fe2 C45 127.68(19)
C42 Fe2 C34 163.2(2)
C32 Fe2 C34 67.87(18)
C35 Fe2 C34 40.47(18)
C41 Fe2 C34 153.9(2)
C44 Fe2 C34 106.74(19)
C43 Fe2 C34 125.4(2)
C31 Fe2 C34 68.99(16)
C45 Fe2 C34 118.7(2)
C42 Fe2 C33 126.9(2)
C32 Fe2 C33 40.42(16)
C35 Fe2 C33 68.42(19)
C41 Fe2 C33 165.3(2)
C44 Fe2 C33 117.83(18)
C43 Fe2 C33 107.0(2)
C31 Fe2 C33 69.08(17)
C45 Fe2 C33 151.91(19)
C34 Fe2 C33 40.25(19)
C11 B1 C31 126.0(4)
C11 B1 C1 111.5(4)
C31 B1 C1 122.4(4)
C11 B1 C1' 124.6(7)
C31 B1 C1' 103.9(8)
C1 B1 C1' 32.8(9)
C2 C1 B1 124.3(9)
C2 C1 H1 117.8
B1 C1 H1 117.8
C1 C2 C3 124.2(9)
C1 C2 H2 117.9
C3 C2 H2 117.9
C2' C1' B1 118(2)
C2' C1' H1' 120.8
B1 C1' H1' 120.8
C1' C2' C3 117(2)
C1' C2' H2' 121.6
C3 C2' H2' 121.6
C8 C3 C4 119.0(5)
C8 C3 C2 112.7(6)
C4 C3 C2 128.2(6)
C8 C3 C2' 145.7(10)
C4 C3 C2' 94.6(10)
C2 C3 C2' 34.7(7)
C5 C4 C3 121.2(5)
C5 C4 H4 119.4
C3 C4 H4 119.4
C6 C5 C4 119.2(5)
C6 C5 H5 120.4
C4 C5 H5 120.4
C5 C6 C7 120.6(5)
C5 C6 H6 119.7
C7 C6 H6 119.7
C6 C7 C8 119.5(5)
C6 C7 H7 120.2
C8 C7 H7 120.2
C3 C8 C7 120.3(5)
C3 C8 H8 119.8
C7 C8 H8 119.8
C12 C11 C15 104.9(4)
C12 C11 B1 130.1(4)
C15 C11 B1 122.8(4)
C12 C11 Fe1 69.4(2)
C15 C11 Fe1 69.1(2)
B1 C11 Fe1 112.7(3)
C13 C12 C11 108.9(4)
C13 C12 Fe1 70.6(3)
C11 C12 Fe1 69.3(2)
C13 C12 H12 125.6
C11 C12 H12 125.6
Fe1 C12 H12 126.2
C14 C13 C12 108.2(4)
C14 C13 Fe1 69.9(3)
C12 C13 Fe1 68.9(2)
C14 C13 H13 125.9
C12 C13 H13 125.9
Fe1 C13 H13 126.9
C15 C14 C13 107.9(4)
C15 C14 Fe1 69.1(3)
C13 C14 Fe1 69.8(3)
C15 C14 H14 126.0
C13 C14 H14 126.0
Fe1 C14 H14 126.5
C14 C15 C11 110.1(4)
C14 C15 Fe1 71.1(3)
C11 C15 Fe1 69.2(2)
C14 C15 H15 125.0
C11 C15 H15 125.0
Fe1 C15 H15 126.3
C25 C21 C22 104.2(5)
C25 C21 Fe1 70.3(3)
C22 C21 Fe1 67.8(3)
C25 C21 H21 127.9
C22 C21 H21 127.9
Fe1 C21 H21 125.6
C23 C22 C21 101.3(5)
C23 C22 Fe1 70.2(3)
C21 C22 Fe1 68.5(3)
C23 C22 H22 129.3
C21 C22 H22 129.3
Fe1 C22 H22 123.7
C24 C23 C22 112.3(7)
C24 C23 Fe1 72.2(4)
C22 C23 Fe1 68.8(3)
C24 C23 H23 123.9
C22 C23 H23 123.9
Fe1 C23 H23 126.8
C25 C24 C23 110.4(7)
C25 C24 Fe1 70.9(4)
C23 C24 Fe1 70.8(4)
C25 C24 H24 124.8
C23 C24 H24 124.8
Fe1 C24 H24 125.1
C24 C25 C21 111.8(7)
C24 C25 Fe1 72.3(4)
C21 C25 Fe1 69.6(3)
C24 C25 H25 124.1
C21 C25 H25 124.1
Fe1 C25 H25 125.6
C32 C31 C35 105.8(4)
C32 C31 B1 128.2(4)
C35 C31 B1 124.4(4)
C32 C31 Fe2 69.0(2)
C35 C31 Fe2 68.9(2)
B1 C31 Fe2 115.4(3)
C33 C32 C31 109.5(4)
C33 C32 Fe2 70.5(2)
C31 C32 Fe2 69.8(2)
C33 C32 H32 125.2
C31 C32 H32 125.2
Fe2 C32 H32 126.0
C32 C33 C34 107.7(4)
C32 C33 Fe2 69.0(2)
C34 C33 Fe2 69.8(3)
C32 C33 H33 126.2
C34 C33 H33 126.2
Fe2 C33 H33 126.6
C33 C34 C35 108.9(4)
C33 C34 Fe2 70.0(2)
C35 C34 Fe2 69.3(2)
C33 C34 H34 125.5
C35 C34 H34 125.5
Fe2 C34 H34 126.8
C34 C35 C31 108.1(4)
C34 C35 Fe2 70.3(2)
C31 C35 Fe2 69.4(2)
C34 C35 H35 125.9
C31 C35 H35 125.9
Fe2 C35 H35 125.9
C42 C41 C45 107.6(5)
C42 C41 Fe2 69.4(3)
C45 C41 Fe2 70.0(3)
C42 C41 H41 126.2
C45 C41 H41 126.2
Fe2 C41 H41 125.9
C43 C42 C41 108.3(5)
C43 C42 Fe2 70.2(3)
C41 C42 Fe2 70.0(3)
C43 C42 H42 125.8
C41 C42 H42 125.8
Fe2 C42 H42 125.5
C44 C43 C42 108.0(5)
C44 C43 Fe2 69.9(3)
C42 C43 Fe2 69.5(3)
C44 C43 H43 126.0
C42 C43 H43 126.0
Fe2 C43 H43 126.2
C43 C44 C45 108.6(4)
C43 C44 Fe2 70.0(3)
C45 C44 Fe2 70.2(2)
C43 C44 H44 125.7
C45 C44 H44 125.7
Fe2 C44 H44 125.7
C44 C45 C41 107.4(5)
C44 C45 Fe2 69.5(3)
C41 C45 Fe2 69.4(3)
C44 C45 H45 126.3
C41 C45 H45 126.3
Fe2 C45 H45 126.4

loop_
_geom_bond_atom_site_label_1
_geom_bond_atom_site_label_2
_geom_bond_distance
Fe1 C22 2.005(5)
Fe1 C21 2.016(5)
Fe1 C23 2.024(6)
Fe1 C25 2.025(6)
Fe1 C15 2.033(4)
Fe1 C11 2.034(4)
Fe1 C12 2.035(4)
Fe1 C24 2.041(6)
Fe1 C13 2.058(5)
Fe1 C14 2.059(5)
Fe2 C42 2.034(5)
Fe2 C32 2.037(4)
Fe2 C35 2.041(4)
Fe2 C41 2.042(5)
Fe2 C44 2.042(4)
Fe2 C43 2.043(5)
Fe2 C31 2.048(4)
Fe2 C45 2.051(4)
Fe2 C34 2.054(4)
Fe2 C33 2.057(4)
B1 C11 1.551(7)
B1 C31 1.552(6)
B1 C1 1.575(9)
B1 C1' 1.65(3)
C1 C2 1.340(17)
C1 H1 0.9500
C2 C3 1.493(10)
C2 H2 0.9500
C1' C2' 1.34(5)
C1' H1' 0.9500
C2' C3 1.53(2)
C2' H2' 0.9500
C3 C8 1.362(7)
C3 C4 1.379(7)
C4 C5 1.364(7)
C4 H4 0.9500
C5 C6 1.362(8)
C5 H5 0.9500
C6 C7 1.373(9)
C6 H6 0.9500
C7 C8 1.379(8)
C7 H7 0.9500
C8 H8 0.9500
C11 C12 1.437(6)
C11 C15 1.447(6)
C12 C13 1.420(7)
C12 H12 0.9500
C13 C14 1.415(7)
C13 H13 0.9500
C14 C15 1.391(7)
C14 H14 0.9500
C15 H15 0.9500
C21 C25 1.387(9)
C21 C22 1.496(11)
C21 H21 0.9500
C22 C23 1.411(10)
C22 H22 0.9500
C23 C24 1.290(9)
C23 H23 0.9500
C24 C25 1.284(8)
C24 H24 0.9500
C25 H25 0.9500
C31 C32 1.435(6)
C31 C35 1.453(6)
C32 C33 1.415(6)
C32 H32 0.9500
C33 C34 1.415(7)
C33 H33 0.9500
C34 C35 1.417(6)
C34 H34 0.9500
C35 H35 0.9500
C41 C42 1.412(8)
C41 C45 1.420(7)
C41 H41 0.9500
C42 C43 1.404(8)
C42 H42 0.9500
C43 C44 1.402(7)
C43 H43 0.9500
C44 C45 1.410(7)
C44 H44 0.9500
C45 H45 0.9500

loop_
_geom_torsion_atom_site_label_1
_geom_torsion_atom_site_label_2
_geom_torsion_atom_site_label_3
_geom_torsion_atom_site_label_4
_geom_torsion
C11 B1 C1 C2 -123.1(6)
C31 B1 C1 C2 60.8(7)
C1' B1 C1 C2 -2.0(11)
B1 C1 C2 C3 174.6(5)
C11 B1 C1' C2' 67.6(18)
C31 B1 C1' C2' -137.2(12)
C1 B1 C1' C2' -7.9(9)
B1 C1' C2' C3 176.6(10)
C1 C2 C3 C8 -172.6(5)
C1 C2 C3 C4 9.1(8)
C1 C2 C3 C2' -7.1(10)
C1' C2' C3 C8 21(2)
C1' C2' C3 C4 -170.4(12)
C1' C2' C3 C2 -3.1(10)
C8 C3 C4 C5 0.2(7)
C2 C3 C4 C5 178.4(5)
C2' C3 C4 C5 -172.4(7)
C3 C4 C5 C6 -0.5(8)
C4 C5 C6 C7 -0.7(10)
C5 C6 C7 C8 2.3(10)
C4 C3 C8 C7 1.4(7)
C2 C3 C8 C7 -177.1(5)
C2' C3 C8 C7 168.2(12)
C6 C7 C8 C3 -2.6(9)
C31 B1 C11 C12 4.0(7)
C1 B1 C11 C12 -171.9(5)
C1' B1 C11 C12 153.8(14)
C31 B1 C11 C15 -156.6(4)
C1 B1 C11 C15 27.4(7)
C1' B1 C11 C15 -6.9(15)
C31 B1 C11 Fe1 -77.5(5)
C1 B1 C11 Fe1 106.5(5)
C1' B1 C11 Fe1 72.2(14)
C22 Fe1 C11 C12 -74.4(4)
C21 Fe1 C11 C12 -119.0(4)
C23 Fe1 C11 C12 -52.5(13)
C25 Fe1 C11 C12 -161.2(3)
C15 Fe1 C11 C12 116.0(4)
C24 Fe1 C11 C12 167.6(5)
C13 Fe1 C11 C12 37.1(3)
C14 Fe1 C11 C12 80.2(3)
C22 Fe1 C11 C15 169.6(4)
C21 Fe1 C11 C15 125.0(4)
C23 Fe1 C11 C15 -168.4(12)
C25 Fe1 C11 C15 82.8(4)
C12 Fe1 C11 C15 -116.0(4)
C24 Fe1 C11 C15 51.6(6)
C13 Fe1 C11 C15 -78.9(3)
C14 Fe1 C11 C15 -35.8(3)
C22 Fe1 C11 B1 51.6(5)
C21 Fe1 C11 B1 7.0(4)
C23 Fe1 C11 B1 73.6(13)
C25 Fe1 C11 B1 -35.2(4)
C15 Fe1 C11 B1 -118.0(4)
C12 Fe1 C11 B1 126.0(4)
C24 Fe1 C11 B1 -66.4(6)
C13 Fe1 C11 B1 163.1(4)
C14 Fe1 C11 B1 -153.8(4)
C15 C11 C12 C13 0.7(5)
B1 C11 C12 C13 -162.5(4)
Fe1 C11 C12 C13 -59.6(3)
C15 C11 C12 Fe1 60.4(3)
B1 C11 C12 Fe1 -102.9(5)
C22 Fe1 C12 C13 -112.5(5)
C21 Fe1 C12 C13 -159.4(4)
C23 Fe1 C12 C13 -71.5(4)
C25 Fe1 C12 C13 165.8(6)
C15 Fe1 C12 C13 80.0(3)
C11 Fe1 C12 C13 120.0(4)
C24 Fe1 C12 C13 -36.9(11)
C14 Fe1 C12 C13 37.1(3)
C22 Fe1 C12 C11 127.5(4)
C21 Fe1 C12 C11 80.6(4)
C23 Fe1 C12 C11 168.5(3)
C25 Fe1 C12 C11 45.8(7)
C15 Fe1 C12 C11 -40.0(3)
C24 Fe1 C12 C11 -156.9(9)
C13 Fe1 C12 C11 -120.0(4)
C14 Fe1 C12 C11 -82.9(3)
C11 C12 C13 C14 -0.2(5)
Fe1 C12 C13 C14 -59.1(4)
C11 C12 C13 Fe1 58.9(3)
C22 Fe1 C13 C14 -153.8(4)
C21 Fe1 C13 C14 170.0(6)
C23 Fe1 C13 C14 -109.5(4)
C25 Fe1 C13 C14 -43.7(9)
C15 Fe1 C13 C14 37.1(3)
C11 Fe1 C13 C14 82.1(3)
C12 Fe1 C13 C14 119.8(4)
C24 Fe1 C13 C14 -71.3(4)
C22 Fe1 C13 C12 86.3(4)
C21 Fe1 C13 C12 50.2(7)
C23 Fe1 C13 C12 130.7(4)
C25 Fe1 C13 C12 -163.5(7)
C15 Fe1 C13 C12 -82.7(3)
C11 Fe1 C13 C12 -37.7(3)
C24 Fe1 C13 C12 168.8(4)
C14 Fe1 C13 C12 -119.8(4)
C12 C13 C14 C15 -0.4(6)
Fe1 C13 C14 C15 -58.8(3)
C12 C13 C14 Fe1 58.4(3)
C22 Fe1 C14 C15 173.2(4)
C21 Fe1 C14 C15 -48.3(8)
C23 Fe1 C14 C15 -151.5(3)
C25 Fe1 C14 C15 -76.7(4)
C11 Fe1 C14 C15 37.5(3)
C12 Fe1 C14 C15 82.0(3)
C24 Fe1 C14 C15 -113.1(3)
C13 Fe1 C14 C15 119.4(4)
C22 Fe1 C14 C13 53.8(6)
C21 Fe1 C14 C13 -167.7(6)
C23 Fe1 C14 C13 89.1(4)
C25 Fe1 C14 C13 163.9(3)
C15 Fe1 C14 C13 -119.4(4)
C11 Fe1 C14 C13 -81.9(3)
C12 Fe1 C14 C13 -37.4(3)
C24 Fe1 C14 C13 127.5(4)
C13 C14 C15 C11 0.9(5)
Fe1 C14 C15 C11 -58.3(3)
C13 C14 C15 Fe1 59.3(4)
C12 C11 C15 C14 -1.0(5)
B1 C11 C15 C14 163.7(4)
Fe1 C11 C15 C14 59.5(3)
C12 C11 C15 Fe1 -60.5(3)
B1 C11 C15 Fe1 104.2(4)
C22 Fe1 C15 C14 -164.1(10)
C21 Fe1 C15 C14 163.0(4)
C23 Fe1 C15 C14 54.6(6)
C25 Fe1 C15 C14 122.3(3)
C11 Fe1 C15 C14 -121.2(4)
C12 Fe1 C15 C14 -81.5(3)
C24 Fe1 C15 C14 83.4(4)
C13 Fe1 C15 C14 -37.5(3)
C22 Fe1 C15 C11 -42.9(12)
C21 Fe1 C15 C11 -75.7(4)
C23 Fe1 C15 C11 175.8(4)
C25 Fe1 C15 C11 -116.5(3)
C12 Fe1 C15 C11 39.7(3)
C24 Fe1 C15 C11 -155.3(3)
C13 Fe1 C15 C11 83.7(3)
C14 Fe1 C15 C11 121.2(4)
C22 Fe1 C21 C25 115.3(5)
C23 Fe1 C21 C25 74.0(4)
C15 Fe1 C21 C25 -74.0(4)
C11 Fe1 C21 C25 -116.8(4)
C12 Fe1 C21 C25 -160.1(4)
C24 Fe1 C21 C25 33.6(4)
C13 Fe1 C21 C25 163.4(6)
C14 Fe1 C21 C25 -37.5(9)
C23 Fe1 C21 C22 -41.3(4)
C25 Fe1 C21 C22 -115.3(5)
C15 Fe1 C21 C22 170.7(4)
C11 Fe1 C21 C22 127.9(4)
C12 Fe1 C21 C22 84.6(4)
C24 Fe1 C21 C22 -81.7(4)
C13 Fe1 C21 C22 48.1(7)
C14 Fe1 C21 C22 -152.8(7)
C25 C21 C22 C23 1.9(6)
Fe1 C21 C22 C23 63.3(4)
C25 C21 C22 Fe1 -61.4(4)
C21 Fe1 C22 C23 -111.4(5)
C25 Fe1 C22 C23 -72.7(4)
C15 Fe1 C22 C23 -150.5(10)
C11 Fe1 C22 C23 173.8(4)
C12 Fe1 C22 C23 131.3(4)
C24 Fe1 C22 C23 -33.0(4)
C13 Fe1 C22 C23 87.8(4)
C14 Fe1 C22 C23 51.1(6)
C23 Fe1 C22 C21 111.4(5)
C25 Fe1 C22 C21 38.7(4)
C15 Fe1 C22 C21 -39.0(12)
C11 Fe1 C22 C21 -74.7(4)
C12 Fe1 C22 C21 -117.2(4)
C24 Fe1 C22 C21 78.5(4)
C13 Fe1 C22 C21 -160.8(4)
C14 Fe1 C22 C21 162.5(4)
C21 C22 C23 C24 -3.0(7)
Fe1 C22 C23 C24 59.1(5)
C21 C22 C23 Fe1 -62.1(4)
C22 Fe1 C23 C24 -123.5(7)
C21 Fe1 C23 C24 -79.4(5)
C25 Fe1 C23 C24 -35.3(4)
C15 Fe1 C23 C24 45.2(7)
C11 Fe1 C23 C24 -149.7(11)
C12 Fe1 C23 C24 165.9(4)
C13 Fe1 C23 C24 124.8(4)
C14 Fe1 C23 C24 81.3(5)
C21 Fe1 C23 C22 44.0(4)
C25 Fe1 C23 C22 88.1(5)
C15 Fe1 C23 C22 168.7(5)
C11 Fe1 C23 C22 -26.3(15)
C12 Fe1 C23 C22 -70.6(5)
C24 Fe1 C23 C22 123.5(7)
C13 Fe1 C23 C22 -111.7(5)
C14 Fe1 C23 C22 -155.2(4)
C22 C23 C24 C25 2.9(8)
Fe1 C23 C24 C25 60.1(5)
C22 C23 C24 Fe1 -57.1(5)
C22 Fe1 C24 C25 -84.3(5)
C21 Fe1 C24 C25 -36.6(5)
C23 Fe1 C24 C25 -120.7(7)
C15 Fe1 C24 C25 83.7(5)
C11 Fe1 C24 C25 47.7(7)
C12 Fe1 C24 C25 -165.6(8)
C13 Fe1 C24 C25 165.1(4)
C14 Fe1 C24 C25 125.4(4)
C22 Fe1 C24 C23 36.4(5)
C21 Fe1 C24 C23 84.1(5)
C25 Fe1 C24 C23 120.7(7)
C15 Fe1 C24 C23 -155.5(4)
C11 Fe1 C24 C23 168.4(4)
C12 Fe1 C24 C23 -44.9(12)
C13 Fe1 C24 C23 -74.2(5)
C14 Fe1 C24 C23 -113.9(5)
C23 C24 C25 C21 -1.5(8)
Fe1 C24 C25 C21 58.5(4)
C23 C24 C25 Fe1 -60.0(5)
C22 C21 C25 C24 -0.4(7)
Fe1 C21 C25 C24 -60.1(5)
C22 C21 C25 Fe1 59.7(4)
C22 Fe1 C25 C24 80.3(5)
C21 Fe1 C25 C24 122.3(7)
C23 Fe1 C25 C24 35.5(5)
C15 Fe1 C25 C24 -112.0(5)
C11 Fe1 C25 C24 -156.0(4)
C12 Fe1 C25 C24 170.4(5)
C13 Fe1 C25 C24 -38.3(10)
C14 Fe1 C25 C24 -71.1(5)
C22 Fe1 C25 C21 -42.1(4)
C23 Fe1 C25 C21 -86.8(5)
C15 Fe1 C25 C21 125.7(4)
C11 Fe1 C25 C21 81.7(5)
C12 Fe1 C25 C21 48.1(8)
C24 Fe1 C25 C21 -122.3(7)
C13 Fe1 C25 C21 -160.6(7)
C14 Fe1 C25 C21 166.6(4)
C11 B1 C31 C32 -4.4(7)
C1 B1 C31 C32 171.2(5)
C1' B1 C31 C32 -159.0(11)
C11 B1 C31 C35 -167.8(4)
C1 B1 C31 C35 7.8(7)
C1' B1 C31 C35 37.5(11)
C11 B1 C31 Fe2 -86.8(5)
C1 B1 C31 Fe2 88.7(6)
C1' B1 C31 Fe2 118.5(10)
C42 Fe2 C31 C32 -84.6(3)
C35 Fe2 C31 C32 117.4(4)
C41 Fe2 C31 C32 -127.8(3)
C44 Fe2 C31 C32 156.5(6)
C43 Fe2 C31 C32 -49.3(5)
C45 Fe2 C31 C32 -169.3(3)
C34 Fe2 C31 C32 80.0(3)
C33 Fe2 C31 C32 36.7(3)
C42 Fe2 C31 C35 158.0(3)
C32 Fe2 C31 C35 -117.4(4)
C41 Fe2 C31 C35 114.8(3)
C44 Fe2 C31 C35 39.1(8)
C43 Fe2 C31 C35 -166.7(5)
C45 Fe2 C31 C35 73.3(3)
C34 Fe2 C31 C35 -37.4(3)
C33 Fe2 C31 C35 -80.6(3)
C42 Fe2 C31 B1 38.8(4)
C32 Fe2 C31 B1 123.4(4)
C35 Fe2 C31 B1 -119.2(4)
C41 Fe2 C31 B1 -4.4(4)
C44 Fe2 C31 B1 -80.1(7)
C43 Fe2 C31 B1 74.1(6)
C45 Fe2 C31 B1 -45.9(4)
C34 Fe2 C31 B1 -156.6(4)
C33 Fe2 C31 B1 160.2(4)
C35 C31 C32 C33 -0.1(5)
B1 C31 C32 C33 -166.0(4)
Fe2 C31 C32 C33 -59.6(3)
C35 C31 C32 Fe2 59.4(3)
B1 C31 C32 Fe2 -106.4(4)
C42 Fe2 C32 C33 -124.8(3)
C35 Fe2 C32 C33 81.2(3)
C41 Fe2 C32 C33 -166.0(3)
C44 Fe2 C32 C33 -46.4(5)
C43 Fe2 C32 C33 -81.8(3)
C31 Fe2 C32 C33 120.5(4)
C45 Fe2 C32 C33 159.1(8)
C34 Fe2 C32 C33 37.5(3)
C42 Fe2 C32 C31 114.7(3)
C35 Fe2 C32 C31 -39.3(2)
C41 Fe2 C32 C31 73.5(3)
C44 Fe2 C32 C31 -166.8(4)
C43 Fe2 C32 C31 157.8(3)
C45 Fe2 C32 C31 38.6(9)
C34 Fe2 C32 C31 -83.0(3)
C33 Fe2 C32 C31 -120.5(4)
C31 C32 C33 C34 -0.2(5)
Fe2 C32 C33 C34 -59.3(3)
C31 C32 C33 Fe2 59.1(3)
C42 Fe2 C33 C32 75.8(3)
C35 Fe2 C33 C32 -82.2(3)
C41 Fe2 C33 C32 48.0(9)
C44 Fe2 C33 C32 157.7(3)
C43 Fe2 C33 C32 115.6(3)
C31 Fe2 C33 C32 -37.4(3)
C45 Fe2 C33 C32 -169.7(4)
C34 Fe2 C33 C32 -119.2(4)
C42 Fe2 C33 C34 -165.1(3)
C32 Fe2 C33 C34 119.2(4)
C35 Fe2 C33 C34 37.0(3)
C41 Fe2 C33 C34 167.2(7)
C44 Fe2 C33 C34 -83.1(3)
C43 Fe2 C33 C34 -125.2(3)
C31 Fe2 C33 C34 81.8(3)
C45 Fe2 C33 C34 -50.6(5)
C32 C33 C34 C35 0.4(5)
Fe2 C33 C34 C35 -58.4(3)
C32 C33 C34 Fe2 58.8(3)
C42 Fe2 C34 C33 45.6(8)
C32 Fe2 C34 C33 -37.7(2)
C35 Fe2 C34 C33 -120.5(4)
C41 Fe2 C34 C33 -172.7(4)
C44 Fe2 C34 C33 113.5(3)
C43 Fe2 C34 C33 73.5(3)
C31 Fe2 C34 C33 -82.1(3)
C45 Fe2 C34 C33 155.5(3)
C42 Fe2 C34 C35 166.1(6)
C32 Fe2 C34 C35 82.8(3)
C41 Fe2 C34 C35 -52.2(5)
C44 Fe2 C34 C35 -126.0(3)
C43 Fe2 C34 C35 -166.0(3)
C31 Fe2 C34 C35 38.4(3)
C45 Fe2 C34 C35 -84.0(3)
C33 Fe2 C34 C35 120.5(4)
C33 C34 C35 C31 -0.5(5)
Fe2 C34 C35 C31 -59.4(3)
C33 C34 C35 Fe2 58.9(3)
C32 C31 C35 C34 0.4(5)
B1 C31 C35 C34 166.9(4)
Fe2 C31 C35 C34 59.9(3)
C32 C31 C35 Fe2 -59.5(3)
B1 C31 C35 Fe2 107.0(4)
C42 Fe2 C35 C34 -170.4(5)
C32 Fe2 C35 C34 -80.3(3)
C41 Fe2 C35 C34 156.2(3)
C44 Fe2 C35 C34 72.7(3)
C43 Fe2 C35 C34 41.2(8)
C31 Fe2 C35 C34 -119.2(4)
C45 Fe2 C35 C34 113.6(3)
C33 Fe2 C35 C34 -36.8(3)
C42 Fe2 C35 C31 -51.2(6)
C32 Fe2 C35 C31 38.8(2)
C41 Fe2 C35 C31 -84.7(3)
C44 Fe2 C35 C31 -168.1(3)
C43 Fe2 C35 C31 160.4(6)
C45 Fe2 C35 C31 -127.2(3)
C34 Fe2 C35 C31 119.2(4)
C33 Fe2 C35 C31 82.4(3)
C32 Fe2 C41 C42 73.2(4)
C35 Fe2 C41 C42 159.4(3)
C44 Fe2 C41 C42 -81.0(3)
C43 Fe2 C41 C42 -37.6(3)
C31 Fe2 C41 C42 115.0(3)
C45 Fe2 C41 C42 -118.7(4)
C34 Fe2 C41 C42 -164.0(4)
C33 Fe2 C41 C42 35.0(9)
C42 Fe2 C41 C45 118.7(4)
C32 Fe2 C41 C45 -168.1(3)
C35 Fe2 C41 C45 -81.8(3)
C44 Fe2 C41 C45 37.7(3)
C43 Fe2 C41 C45 81.2(3)
C31 Fe2 C41 C45 -126.2(3)
C34 Fe2 C41 C45 -45.3(6)
C33 Fe2 C41 C45 153.7(7)
C45 C41 C42 C43 0.2(5)
Fe2 C41 C42 C43 60.1(3)
C45 C41 C42 Fe2 -59.9(3)
C32 Fe2 C42 C43 113.1(3)
C35 Fe2 C42 C43 -166.0(4)
C41 Fe2 C42 C43 -119.1(4)
C44 Fe2 C42 C43 -37.4(3)
C31 Fe2 C42 C43 157.1(3)
C45 Fe2 C42 C43 -81.1(3)
C34 Fe2 C42 C43 36.1(8)
C33 Fe2 C42 C43 71.4(4)
C32 Fe2 C42 C41 -127.8(3)
C35 Fe2 C42 C41 -46.9(6)
C44 Fe2 C42 C41 81.6(3)
C43 Fe2 C42 C41 119.1(4)
C31 Fe2 C42 C41 -83.9(3)
C45 Fe2 C42 C41 38.0(3)
C34 Fe2 C42 C41 155.2(6)
C33 Fe2 C42 C41 -169.5(3)
C41 C42 C43 C44 -0.4(6)
Fe2 C42 C43 C44 59.5(3)
C41 C42 C43 Fe2 -59.9(3)
C42 Fe2 C43 C44 -119.2(5)
C32 Fe2 C43 C44 155.4(3)
C35 Fe2 C43 C44 41.1(8)
C41 Fe2 C43 C44 -81.4(3)
C31 Fe2 C43 C44 -169.7(4)
C45 Fe2 C43 C44 -37.4(3)
C34 Fe2 C43 C44 72.8(4)
C33 Fe2 C43 C44 113.2(3)
C32 Fe2 C43 C42 -85.4(4)
C35 Fe2 C43 C42 160.4(6)
C41 Fe2 C43 C42 37.8(3)
C44 Fe2 C43 C42 119.2(5)
C31 Fe2 C43 C42 -50.5(6)
C45 Fe2 C43 C42 81.8(4)
C34 Fe2 C43 C42 -168.0(3)
C33 Fe2 C43 C42 -127.6(3)
C42 C43 C44 C45 0.5(5)
Fe2 C43 C44 C45 59.8(3)
C42 C43 C44 Fe2 -59.2(3)
C42 Fe2 C44 C43 37.6(3)
C32 Fe2 C44 C43 -51.5(5)
C35 Fe2 C44 C43 -166.0(3)
C41 Fe2 C44 C43 81.5(4)
C31 Fe2 C44 C43 162.9(6)
C45 Fe2 C44 C43 119.5(4)
C34 Fe2 C44 C43 -125.6(3)
C33 Fe2 C44 C43 -83.6(4)
C42 Fe2 C44 C45 -81.9(3)
C32 Fe2 C44 C45 -171.0(4)
C35 Fe2 C44 C45 74.5(3)
C41 Fe2 C44 C45 -38.0(3)
C43 Fe2 C44 C45 -119.5(4)
C31 Fe2 C44 C45 43.4(8)
C34 Fe2 C44 C45 114.9(3)
C33 Fe2 C44 C45 156.9(3)
C43 C44 C45 C41 -0.4(5)
Fe2 C44 C45 C41 59.2(3)
C43 C44 C45 Fe2 -59.6(3)
C42 C41 C45 C44 0.1(5)
Fe2 C41 C45 C44 -59.3(3)
C42 C41 C45 Fe2 59.5(3)
C42 Fe2 C45 C44 80.9(3)
C32 Fe2 C45 C44 162.0(7)
C35 Fe2 C45 C44 -124.8(3)
C41 Fe2 C45 C44 118.8(4)
C43 Fe2 C45 C44 37.3(3)
C31 Fe2 C45 C44 -166.7(3)
C34 Fe2 C45 C44 -82.1(3)
C33 Fe2 C45 C44 -47.4(5)
C42 Fe2 C45 C41 -37.9(3)
C32 Fe2 C45 C41 43.2(9)
C35 Fe2 C45 C41 116.4(3)
C44 Fe2 C45 C41 -118.8(4)
C43 Fe2 C45 C41 -81.5(3)
C31 Fe2 C45 C41 74.5(4)
C34 Fe2 C45 C41 159.1(3)
C33 Fe2 C45 C41 -166.2(4)
